data_7124159
loop_
_publ_author_name
'Clemente Leon, Miguel'
'Garc\'ia-L\'opez, V\'ictor'
'Palacios-Corella, Mario'
'Cardona-Serra, Salvador'
'Coronado, Eugenio'

_publ_section_title
;
 Spin-crossover iron (II) complex showing thermal hysteresis around room
 temperature with symmetry breaking and an unusually high T(LIESST) of 120
 K.
;
_journal_name_full 'Chemical Communications'
_journal_paper_doi 10.1039/C9CC05988A
_journal_year 2019
_chemical_formula_moiety 'C26 H18 Fe N10 O8), 2(Cl O4), 3.5(C3 H6 O)'
_chemical_formula_sum 'C36.5 H39 Cl2 Fe N10 O19.5'
_chemical_formula_weight 1056.53
_space_group_crystal_system monoclinic
_space_group_IT_number 14
_space_group_name_Hall '-P 2ybc'
_space_group_name_H-M_alt 'P 1 21/c 1'
_symmetry_space_group_name_Hall '-P 2ybc'
_symmetry_space_group_name_H-M 'P 1 21/c 1'
_atom_sites_solution_hydrogens geom
_audit_creation_date 2019-07-29
_audit_creation_method
;
Olex2 1.2
(compiled May 18 2018 14:05:52 for OlexSys, GUI svn.r5506)
;
_audit_update_record
;
2019-08-28 deposited with the CCDC.    2019-09-12 downloaded from the CCDC.
;
_cell_angle_alpha 90
_cell_angle_beta 91.571(2)
_cell_angle_gamma 90
_cell_formula_units_Z 4
_cell_length_a 19.2527(3)
_cell_length_b 17.9600(3)
_cell_length_c 12.8378(2)
_cell_measurement_reflns_used 8938
_cell_measurement_temperature 120.00(10)
_cell_measurement_theta_max 26.9390
_cell_measurement_theta_min 3.5490
_cell_volume 4437.37(12)
_computing_cell_refinement
;
CrysAlisPro, Agilent Technologies,
Version 1.171.36.24 (release 03-12-2012 CrysAlis171 .NET)
(compiled Dec  3 2012,18:21:49)
;
_computing_data_collection
;
CrysAlisPro, Agilent Technologies,
Version 1.171.36.24 (release 03-12-2012 CrysAlis171 .NET)
(compiled Dec  3 2012,18:21:49)
;
_computing_data_reduction
;
CrysAlisPro, Agilent Technologies,
Version 1.171.36.24 (release 03-12-2012 CrysAlis171 .NET)
(compiled Dec  3 2012,18:21:49)
;
_computing_molecular_graphics 'Olex2 (Dolomanov et al., 2009)'
_computing_publication_material 'Olex2 (Dolomanov et al., 2009)'
_computing_structure_refinement 'ShelXL (Sheldrick, 2015)'
_computing_structure_solution 'SHELXT 2014/5 (Sheldrick, 2014)'
_diffrn_ambient_temperature 120.00(10)
_diffrn_detector_area_resol_mean 16.0267
_diffrn_measured_fraction_theta_full 0.998
_diffrn_measured_fraction_theta_max 0.920
_diffrn_measurement_details
;
#__ type_ start__ end____ width___ exp.time_
  1 omega  -84.00    5.00   1.0000   15.0000
omega____ theta____ kappa____ phi______ frames
    -      -15.0442  -57.0000   60.0000 89

#__ type_ start__ end____ width___ exp.time_
  2 omega  -66.00    6.00   1.0000   15.0000
omega____ theta____ kappa____ phi______ frames
    -      -15.0442  -57.0000  -60.0000 72

#__ type_ start__ end____ width___ exp.time_
  3 omega  -36.00   54.00   1.0000   15.0000
omega____ theta____ kappa____ phi______ frames
    -      -15.0442   57.0000 -150.0000 90

#__ type_ start__ end____ width___ exp.time_
  4 omega  -64.00  -13.00   1.0000   15.0000
omega____ theta____ kappa____ phi______ frames
    -      -15.0442  -57.0000  150.0000 51

#__ type_ start__ end____ width___ exp.time_
  5 omega   12.00   37.00   1.0000   15.0000
omega____ theta____ kappa____ phi______ frames
    -       15.8255  -57.0000 -150.0000 25

#__ type_ start__ end____ width___ exp.time_
  6 omega  -25.00   24.00   1.0000   15.0000
omega____ theta____ kappa____ phi______ frames
    -       15.8255  -57.0000  -90.0000 49
;
_diffrn_measurement_device_type 'SuperNova, Single source at offset), Sapphire3'
_diffrn_measurement_method '\w scans'
_diffrn_orient_matrix_UB_11 -0.0493327000
_diffrn_orient_matrix_UB_12 0.0168342000
_diffrn_orient_matrix_UB_13 -0.0063113000
_diffrn_orient_matrix_UB_21 0.0106074000
_diffrn_orient_matrix_UB_22 0.0025364000
_diffrn_orient_matrix_UB_23 -0.0358987000
_diffrn_orient_matrix_UB_31 -0.0225367000
_diffrn_orient_matrix_UB_32 -0.0356258000
_diffrn_orient_matrix_UB_33 -0.0055446000
_diffrn_radiation_monochromator mirror
_diffrn_radiation_type MoK\a
_diffrn_radiation_wavelength 0.71073
_diffrn_reflns_av_R_equivalents 0.0466
_diffrn_reflns_av_unetI/netI 0.0614
_diffrn_reflns_Laue_measured_fraction_full 0.998
_diffrn_reflns_Laue_measured_fraction_max 0.920
_diffrn_reflns_limit_h_max 24
_diffrn_reflns_limit_h_min -17
_diffrn_reflns_limit_k_max 23
_diffrn_reflns_limit_k_min -23
_diffrn_reflns_limit_l_max 16
_diffrn_reflns_limit_l_min -14
_diffrn_reflns_number 32411
_diffrn_reflns_point_group_measured_fraction_full 0.998
_diffrn_reflns_point_group_measured_fraction_max 0.920
_diffrn_reflns_theta_full 25.242
_diffrn_reflns_theta_max 27.516
_diffrn_reflns_theta_min 3.319
_diffrn_source 'SuperNova (Mo) X-ray Source'
_exptl_absorpt_coefficient_mu 0.552
_exptl_absorpt_correction_T_max 1.00000
_exptl_absorpt_correction_T_min 0.76956
_exptl_absorpt_correction_type multi-scan
_exptl_absorpt_process_details
;
CrysAlisPro, Agilent Technologies,
Version 1.171.36.24 (release 03-12-2012 CrysAlis171 .NET)
(compiled Dec  3 2012,18:21:49)
Empirical absorption correction using spherical harmonics,
 implemented in SCALE3 ABSPACK scaling algorithm.
;
_exptl_crystal_colour 'clear orangish brown'
_exptl_crystal_colour_lustre clear
_exptl_crystal_colour_modifier orangish
_exptl_crystal_colour_primary brown
_exptl_crystal_density_diffrn 1.581
_exptl_crystal_description plate
_exptl_crystal_F_000 2176
_exptl_crystal_size_max 0.4
_exptl_crystal_size_mid 0.35
_exptl_crystal_size_min 0.04
_refine_diff_density_max 0.707
_refine_diff_density_min -0.491
_refine_diff_density_rms 0.081
_refine_ls_extinction_method none
_refine_ls_goodness_of_fit_ref 1.040
_refine_ls_hydrogen_treatment constr
_refine_ls_matrix_type full
_refine_ls_number_parameters 631
_refine_ls_number_reflns 9404
_refine_ls_number_restraints 2
_refine_ls_restrained_S_all 1.040
_refine_ls_R_factor_all 0.0805
_refine_ls_R_factor_gt 0.0515
_refine_ls_shift/su_max 0.001
_refine_ls_shift/su_mean 0.000
_refine_ls_structure_factor_coef Fsqd
_refine_ls_weighting_details 'w=1/[\s^2^(Fo^2^)+(0.0434P)^2^+6.0488P] where P=(Fo^2^+2Fc^2^)/3'
_refine_ls_weighting_scheme calc
_refine_ls_wR_factor_gt 0.1116
_refine_ls_wR_factor_ref 0.1291
_reflns_Friedel_coverage 0.000
_reflns_number_gt 6897
_reflns_number_total 9404
_reflns_threshold_expression 'I > 2\s(I)'
_cod_data_source_file c9cc05988a3.cif
_cod_data_source_block vg1801a77
_cod_original_formula_sum 'C36.5 H39 Cl2 Fe1 N10 O19.5'
_cod_database_code 7124159
_shelx_shelxl_version_number 2016/6
_shelx_space_group_comment
;
The symmetry employed for this shelxl refinement is uniquely defined
by the following loop, which should always be used as a source of
symmetry information in preference to the above space-group names.
They are only intended as comments.
;
_shelx_estimated_absorpt_t_max 0.978
_shelx_estimated_absorpt_t_min 0.809
_reflns_odcompleteness_completeness 99.72
_reflns_odcompleteness_iscentric 1
_reflns_odcompleteness_theta 24.97
_olex2_refinement_description
;
1. Fixed Uiso
 At 1.2 times of:
  All C(H) groups
 At 1.5 times of:
  All C(H,H,H) groups, All O(H) groups
2. Uiso/Uaniso restraints and constraints
O20 \\sim C36 \\sim C37: within 2A with sigma of 0.04 and sigma for terminal
atoms of 0.08
3. Rigid body (RIGU) restrains
 O20, C36, C37
 with sigma for 1-2 distances of 0.004 and sigma for 1-3 distances of 0.004
4. Others
 Fixed Sof: O20(0.5) C36(0.5) H36a(0.5) H36b(0.5) H36c(0.5) C37(0.5) C38(0.5)
 H38a(0.5) H38b(0.5) H38c(0.5)
5.a Me refined with riding coordinates:
 C36(H36a,H36b,H36c)
5.b Aromatic/amide H refined with riding coordinates:
 C1(H1), C3(H3), C5(H5), C6(H6), C7(H7), C9(H9a), C11(H11a), C14(H14),
 C16(H16), C18(H18), C19(H19), C20(H20), C22(H22), C24(H24)
5.c Idealised Me refined as rotating group:
 C27(H27a,H27b,H27c), C29(H29a,H29b,H29c), C30(H30a,H30b,H30c), C32(H32a,H32b,
 H32c), C33(H33a,H33b,H33c), C35(H35a,H35b,H35c), C38(H38a,H38b,H38c)
5.d Idealised tetrahedral OH refined as rotating group:
 O9(H9), O11(H11), O13(H13), O15(H15)
;
_olex2_submission_special_instructions 'No special instructions were received'

loop_
_space_group_symop_operation_xyz
'x, y, z'
'-x, y+1/2, -z+1/2'
'-x, -y, -z'
'x, -y-1/2, z-1/2'

loop_
_atom_site_label
_atom_site_type_symbol
_atom_site_fract_x
_atom_site_fract_y
_atom_site_fract_z
_atom_site_U_iso_or_equiv
_atom_site_adp_type
_atom_site_occupancy
_atom_site_site_symmetry_order
_atom_site_calc_flag
_atom_site_refinement_flags_posn
_atom_site_refinement_flags_adp
_atom_site_refinement_flags_occupancy
_atom_site_disorder_assembly
_atom_site_disorder_group
Fe1 Fe 0.31039(2) 0.52914(2) 0.72393(3) 0.01488(11) Uani 1 1 d . . . . .
Cl1 Cl 0.46873(4) 0.26663(4) 0.84373(6) 0.02632(19) Uani 1 1 d . . . . .
Cl2 Cl 0.13591(4) 0.15061(5) 0.48930(7) 0.0334(2) Uani 1 1 d . . . . .
O1 O 0.50851(19) 0.21428(15) 0.9020(3) 0.0753(11) Uani 1 1 d . . . . .
O2 O 0.49828(14) 0.33942(12) 0.85831(19) 0.0390(6) Uani 1 1 d . . . . .
O3 O 0.39799(15) 0.26584(14) 0.8734(2) 0.0516(8) Uani 1 1 d . . . . .
O4 O 0.47047(15) 0.24815(17) 0.7353(2) 0.0545(8) Uani 1 1 d . . . . .
O5 O 0.20221(18) 0.1186(2) 0.4909(4) 0.1051(15) Uani 1 1 d . . . . .
O6 O 0.1256(2) 0.1926(3) 0.5780(3) 0.1163(18) Uani 1 1 d . . . . .
O7 O 0.1311(2) 0.1947(2) 0.4008(3) 0.0969(14) Uani 1 1 d . . . . .
O8 O 0.08332(15) 0.09472(15) 0.4834(2) 0.0531(8) Uani 1 1 d . . . . .
O9 O 0.18882(13) 0.75749(12) 0.36847(17) 0.0296(5) Uani 1 1 d . . . . .
H9 H 0.167404 0.765365 0.313474 0.044 Uiso 1 1 calc GR . . . .
O10 O 0.17333(15) 0.63834(13) 0.32206(19) 0.0422(7) Uani 1 1 d . . . . .
O11 O 0.39536(13) 0.34504(12) 1.10369(17) 0.0307(5) Uani 1 1 d . . . . .
H11 H 0.414778 0.320853 1.150170 0.046 Uiso 1 1 calc GR . . . .
O12 O 0.47686(13) 0.42943(13) 1.14644(17) 0.0349(6) Uani 1 1 d . . . . .
O13 O 0.02648(13) 0.58522(15) 0.8860(2) 0.0451(7) Uani 1 1 d . . . . .
H13 H -0.013061 0.592161 0.906088 0.068 Uiso 1 1 calc GR . . . .
O14 O -0.02345(13) 0.49038(16) 0.7978(2) 0.0475(7) Uani 1 1 d . . . . .
O15 O 0.60935(11) 0.55847(11) 0.61994(18) 0.0270(5) Uani 1 1 d . . . . .
H15 H 0.651564 0.559718 0.613243 0.041 Uiso 1 1 calc GR . . . .
O16 O 0.62378(12) 0.43674(12) 0.5892(2) 0.0336(6) Uani 1 1 d . . . . .
O17 O 0.28174(13) 0.88184(12) 0.5873(2) 0.0381(6) Uani 1 1 d . . . . .
O18 O 0.25207(12) 1.07118(12) 0.91199(17) 0.0271(5) Uani 1 1 d . . . . .
O19 O 0.12135(15) 0.71424(15) 0.6892(2) 0.0459(7) Uani 1 1 d . . . . .
O20 O -0.0405(5) 0.6010(5) 0.4613(6) 0.097(3) Uiso 0.5 1 d . U P A -1
N1 N 0.27970(12) 0.59378(12) 0.60678(18) 0.0160(5) Uani 1 1 d . . . . .
N2 N 0.29007(13) 0.66913(13) 0.62912(18) 0.0179(5) Uani 1 1 d . . . . .
N3 N 0.33410(12) 0.62392(12) 0.78098(18) 0.0164(5) Uani 1 1 d . . . . .
N4 N 0.37510(13) 0.55711(12) 0.91794(18) 0.0174(5) Uani 1 1 d . . . . .
N5 N 0.34557(13) 0.49812(12) 0.86257(18) 0.0175(5) Uani 1 1 d . . . . .
N6 N 0.21194(13) 0.51682(13) 0.75947(18) 0.0180(5) Uani 1 1 d . . . . .
N7 N 0.18433(12) 0.45103(13) 0.71985(19) 0.0180(5) Uani 1 1 d . . . . .
N8 N 0.29381(12) 0.43249(12) 0.66879(18) 0.0158(5) Uani 1 1 d . . . . .
N9 N 0.40746(13) 0.43496(12) 0.63273(18) 0.0175(5) Uani 1 1 d . . . . .
N10 N 0.40213(13) 0.50836(12) 0.66645(18) 0.0167(5) Uani 1 1 d . . . . .
C1 C 0.24615(16) 0.59254(16) 0.5167(2) 0.0201(6) Uani 1 1 d . . . . .
H1 H 0.232549 0.549381 0.481716 0.024 Uiso 1 1 calc R . . . .
C2 C 0.23338(16) 0.66538(16) 0.4798(2) 0.0203(6) Uani 1 1 d . . . . .
C3 C 0.26222(16) 0.71214(16) 0.5531(2) 0.0199(6) Uani 1 1 d . . . . .
H3 H 0.262518 0.763892 0.550764 0.024 Uiso 1 1 calc R . . . .
C4 C 0.32379(15) 0.68579(15) 0.7247(2) 0.0161(6) Uani 1 1 d . . . . .
C5 C 0.34467(16) 0.75492(16) 0.7596(2) 0.0208(7) Uani 1 1 d . . . . .
H5 H 0.336788 0.797630 0.720075 0.025 Uiso 1 1 calc R . . . .
C6 C 0.37812(16) 0.75780(16) 0.8569(2) 0.0213(7) Uani 1 1 d . . . . .
H6 H 0.392703 0.803612 0.883201 0.026 Uiso 1 1 calc R . . . .
C7 C 0.39027(16) 0.69422(16) 0.9156(2) 0.0209(7) Uani 1 1 d . . . . .
H7 H 0.412889 0.696246 0.980458 0.025 Uiso 1 1 calc R . . . .
C8 C 0.36738(15) 0.62800(15) 0.8735(2) 0.0167(6) Uani 1 1 d . . . . .
C9 C 0.40707(16) 0.53314(16) 1.0066(2) 0.0204(6) Uani 1 1 d . . . . .
H9A H 0.431277 0.562216 1.055297 0.024 Uiso 1 1 calc R . . . .
C10 C 0.39701(16) 0.45785(16) 1.0110(2) 0.0188(6) Uani 1 1 d . . . . .
C11 C 0.35835(15) 0.43850(15) 0.9204(2) 0.0177(6) Uani 1 1 d . . . . .
H11A H 0.343826 0.390501 0.903516 0.021 Uiso 1 1 calc R . . . .
C12 C 0.19600(18) 0.68451(18) 0.3823(3) 0.0272(7) Uani 1 1 d . . . . .
C13 C 0.42729(17) 0.41032(17) 1.0938(2) 0.0224(7) Uani 1 1 d . . . . .
C14 C 0.15904(16) 0.55197(17) 0.8002(2) 0.0214(7) Uani 1 1 d . . . . .
H14 H 0.162053 0.598043 0.833068 0.026 Uiso 1 1 calc R . . . .
C15 C 0.09717(16) 0.51033(17) 0.7872(2) 0.0244(7) Uani 1 1 d . . . . .
C16 C 0.11553(16) 0.44678(17) 0.7366(2) 0.0231(7) Uani 1 1 d . . . . .
H16 H 0.086118 0.407800 0.717214 0.028 Uiso 1 1 calc R . . . .
C17 C 0.23056(15) 0.40192(15) 0.6723(2) 0.0176(6) Uani 1 1 d . . . . .
C18 C 0.21631(16) 0.33170(16) 0.6343(2) 0.0215(7) Uani 1 1 d . . . . .
H18 H 0.172234 0.310837 0.637869 0.026 Uiso 1 1 calc R . . . .
C19 C 0.27118(17) 0.29348(16) 0.5903(2) 0.0251(7) Uani 1 1 d . . . . .
H19 H 0.263233 0.246260 0.562695 0.030 Uiso 1 1 calc R . . . .
C20 C 0.33683(17) 0.32351(16) 0.5864(2) 0.0217(7) Uani 1 1 d . . . . .
H20 H 0.373355 0.297671 0.557163 0.026 Uiso 1 1 calc R . . . .
C21 C 0.34586(15) 0.39407(15) 0.6281(2) 0.0171(6) Uani 1 1 d . . . . .
C22 C 0.47328(15) 0.41895(16) 0.6083(2) 0.0187(6) Uani 1 1 d . . . . .
H22 H 0.489483 0.373326 0.584819 0.022 Uiso 1 1 calc R . . . .
C23 C 0.51197(15) 0.48177(15) 0.6243(2) 0.0179(6) Uani 1 1 d . . . . .
C24 C 0.46483(15) 0.53624(15) 0.6599(2) 0.0173(6) Uani 1 1 d . . . . .
H24 H 0.476761 0.585092 0.676459 0.021 Uiso 1 1 calc R . . . .
C25 C 0.02689(19) 0.5265(2) 0.8227(3) 0.0333(8) Uani 1 1 d . . . . .
C26 C 0.58701(16) 0.48865(16) 0.6094(2) 0.0215(7) Uani 1 1 d . . . . .
C27 C 0.1645(2) 0.9194(3) 0.5728(3) 0.0497(11) Uani 1 1 d . . . . .
H27A H 0.159412 0.874714 0.532196 0.074 Uiso 1 1 calc GR . . . .
H27B H 0.152787 0.961703 0.530195 0.074 Uiso 1 1 calc GR . . . .
H27C H 0.134203 0.917314 0.630818 0.074 Uiso 1 1 calc GR . . . .
C28 C 0.2377(2) 0.92613(17) 0.6117(3) 0.0299(8) Uani 1 1 d . . . . .
C29 C 0.2541(3) 0.9891(2) 0.6835(3) 0.0585(13) Uani 1 1 d . . . . .
H29A H 0.301809 0.985945 0.706742 0.088 Uiso 1 1 calc GR . . . .
H29B H 0.224601 0.986604 0.742481 0.088 Uiso 1 1 calc GR . . . .
H29C H 0.246438 1.035365 0.647531 0.088 Uiso 1 1 calc GR . . . .
C30 C 0.1410(2) 1.1144(3) 0.8585(5) 0.0750(16) Uani 1 1 d . . . . .
H30A H 0.122796 1.159311 0.887796 0.113 Uiso 1 1 calc GR . . . .
H30B H 0.125564 1.072368 0.897914 0.113 Uiso 1 1 calc GR . . . .
H30C H 0.124648 1.109660 0.787477 0.113 Uiso 1 1 calc GR . . . .
C31 C 0.21790(18) 1.11723(18) 0.8621(3) 0.0312(8) Uani 1 1 d . . . . .
C32 C 0.2510(2) 1.1776(2) 0.8028(3) 0.0475(10) Uani 1 1 d . . . . .
H32A H 0.241587 1.170384 0.729619 0.071 Uiso 1 1 calc GR . . . .
H32B H 0.300273 1.176735 0.816249 0.071 Uiso 1 1 calc GR . . . .
H32C H 0.232581 1.224715 0.823865 0.071 Uiso 1 1 calc GR . . . .
C33 C 0.0427(3) 0.7453(4) 0.5537(4) 0.098(2) Uani 1 1 d . . . . .
H33A H 0.075594 0.718904 0.512770 0.147 Uiso 1 1 calc GR . . . .
H33B H 0.038675 0.795650 0.529164 0.147 Uiso 1 1 calc GR . . . .
H33C H -0.001785 0.721266 0.547597 0.147 Uiso 1 1 calc GR . . . .
C34 C 0.0665(2) 0.7455(2) 0.6636(3) 0.0380(9) Uani 1 1 d . . . . .
C35 C 0.0217(2) 0.7809(3) 0.7410(4) 0.0616(13) Uani 1 1 d . . . . .
H35A H 0.034836 0.763646 0.809555 0.092 Uiso 1 1 calc GR . . . .
H35B H -0.025948 0.768150 0.726008 0.092 Uiso 1 1 calc GR . . . .
H35C H 0.027121 0.834005 0.737900 0.092 Uiso 1 1 calc GR . . . .
C36 C 0.0759(7) 0.5597(8) 0.5001(11) 0.104(4) Uiso 0.5 1 d . U P A -1
H36A H 0.097798 0.513403 0.518779 0.156 Uiso 0.5 1 calc R . P A -1
H36B H 0.094424 0.577697 0.436202 0.156 Uiso 0.5 1 calc R . P A -1
H36C H 0.084499 0.595547 0.554397 0.156 Uiso 0.5 1 calc R . P A -1
C37 C -0.0025(7) 0.5476(7) 0.4857(10) 0.073(3) Uiso 0.5 1 d . U P A -1
C38 C -0.0363(10) 0.4737(10) 0.5045(13) 0.119(6) Uiso 0.5 1 d . . P A -1
H38A H -0.085703 0.478347 0.493722 0.179 Uiso 0.5 1 calc GR . P A -1
H38B H -0.026315 0.458048 0.574771 0.179 Uiso 0.5 1 calc GR . P A -1
H38C H -0.018687 0.437569 0.456931 0.179 Uiso 0.5 1 calc GR . P A -1

loop_
_atom_site_aniso_label
_atom_site_aniso_U_11
_atom_site_aniso_U_22
_atom_site_aniso_U_33
_atom_site_aniso_U_23
_atom_site_aniso_U_13
_atom_site_aniso_U_12
Fe1 0.0152(2) 0.0119(2) 0.0174(2) -0.00074(16) -0.00197(16) 0.00013(16)
Cl1 0.0308(5) 0.0208(4) 0.0271(4) -0.0076(3) -0.0043(3) 0.0001(3)
Cl2 0.0274(5) 0.0327(4) 0.0399(5) 0.0049(4) -0.0034(4) -0.0112(4)
O1 0.092(3) 0.0252(14) 0.105(3) 0.0047(15) -0.067(2) 0.0017(16)
O2 0.0529(18) 0.0232(12) 0.0404(15) -0.0067(11) -0.0091(12) -0.0104(12)
O3 0.0456(18) 0.0392(15) 0.072(2) -0.0099(14) 0.0310(15) -0.0033(13)
O4 0.0512(18) 0.076(2) 0.0365(16) -0.0330(14) 0.0106(13) -0.0297(16)
O5 0.0301(19) 0.089(3) 0.196(5) 0.042(3) 0.011(2) 0.0115(19)
O6 0.114(4) 0.137(4) 0.100(3) -0.082(3) 0.031(3) -0.080(3)
O7 0.072(3) 0.104(3) 0.114(3) 0.077(3) -0.005(2) -0.016(2)
O8 0.0473(18) 0.0531(17) 0.0598(18) -0.0250(14) 0.0215(14) -0.0345(14)
O9 0.0350(15) 0.0270(12) 0.0262(13) 0.0045(10) -0.0080(11) 0.0035(10)
O10 0.0601(19) 0.0329(13) 0.0326(14) -0.0049(11) -0.0198(13) 0.0095(13)
O11 0.0372(15) 0.0234(11) 0.0308(13) 0.0099(10) -0.0128(11) -0.0054(11)
O12 0.0371(15) 0.0379(14) 0.0290(13) 0.0076(11) -0.0157(11) -0.0089(12)
O13 0.0262(14) 0.0479(16) 0.0619(18) -0.0195(14) 0.0134(13) 0.0016(12)
O14 0.0206(14) 0.0588(18) 0.0634(19) -0.0155(14) 0.0088(13) -0.0067(13)
O15 0.0184(12) 0.0229(11) 0.0398(14) -0.0014(10) 0.0011(11) -0.0037(9)
O16 0.0206(13) 0.0221(11) 0.0586(16) -0.0041(11) 0.0093(11) 0.0019(10)
O17 0.0403(16) 0.0226(12) 0.0519(16) 0.0005(11) 0.0098(13) 0.0018(11)
O18 0.0270(13) 0.0237(11) 0.0307(13) 0.0013(10) 0.0015(10) 0.0035(10)
O19 0.0418(17) 0.0526(17) 0.0427(16) -0.0120(13) -0.0078(13) 0.0051(14)
N1 0.0180(13) 0.0114(11) 0.0187(13) -0.0016(9) 0.0005(10) -0.0003(10)
N2 0.0194(14) 0.0141(11) 0.0202(13) 0.0005(10) 0.0004(10) 0.0010(10)
N3 0.0163(13) 0.0144(11) 0.0185(13) -0.0018(10) 0.0007(10) 0.0011(10)
N4 0.0217(14) 0.0124(11) 0.0179(13) -0.0036(10) -0.0036(10) -0.0020(10)
N5 0.0183(13) 0.0136(11) 0.0203(13) -0.0038(10) -0.0029(10) -0.0024(10)
N6 0.0212(14) 0.0154(12) 0.0173(13) -0.0011(10) -0.0013(10) -0.0031(10)
N7 0.0135(13) 0.0172(12) 0.0233(13) 0.0001(10) -0.0011(10) -0.0037(10)
N8 0.0158(13) 0.0137(11) 0.0178(13) 0.0006(9) -0.0038(10) 0.0012(10)
N9 0.0169(13) 0.0134(11) 0.0220(13) -0.0027(10) -0.0012(10) -0.0004(10)
N10 0.0213(14) 0.0114(11) 0.0172(13) -0.0010(9) -0.0021(10) 0.0008(10)
C1 0.0182(16) 0.0217(15) 0.0201(16) -0.0011(12) -0.0019(12) 0.0013(13)
C2 0.0198(16) 0.0215(15) 0.0198(15) -0.0007(12) 0.0018(13) 0.0023(13)
C3 0.0231(17) 0.0154(14) 0.0214(16) 0.0045(12) 0.0022(13) 0.0030(12)
C4 0.0126(15) 0.0161(14) 0.0197(15) -0.0015(11) 0.0009(12) 0.0025(11)
C5 0.0185(16) 0.0151(14) 0.0289(17) 0.0037(12) 0.0014(13) 0.0001(12)
C6 0.0179(16) 0.0167(14) 0.0293(17) -0.0072(13) 0.0016(13) -0.0025(12)
C7 0.0212(17) 0.0203(15) 0.0209(16) -0.0036(12) -0.0023(13) -0.0010(13)
C8 0.0159(15) 0.0135(13) 0.0205(15) -0.0001(11) 0.0001(12) -0.0014(11)
C9 0.0234(17) 0.0217(15) 0.0158(15) -0.0032(12) -0.0046(12) 0.0007(13)
C10 0.0182(16) 0.0201(15) 0.0179(15) -0.0009(12) -0.0022(12) -0.0001(12)
C11 0.0198(16) 0.0128(13) 0.0205(15) 0.0005(12) -0.0012(12) 0.0024(12)
C12 0.0283(19) 0.0281(17) 0.0254(18) 0.0045(14) 0.0024(14) 0.0052(15)
C13 0.0239(17) 0.0227(15) 0.0206(16) -0.0017(13) 0.0017(13) -0.0014(13)
C14 0.0233(17) 0.0210(15) 0.0201(16) -0.0001(12) 0.0023(13) 0.0023(13)
C15 0.0187(17) 0.0276(16) 0.0269(17) 0.0020(13) 0.0023(13) 0.0007(13)
C16 0.0194(17) 0.0269(16) 0.0230(16) 0.0011(13) 0.0009(13) -0.0049(13)
C17 0.0176(16) 0.0172(14) 0.0179(15) 0.0020(11) -0.0028(12) -0.0007(12)
C18 0.0195(17) 0.0192(15) 0.0258(17) 0.0004(12) -0.0019(13) -0.0060(13)
C19 0.033(2) 0.0137(14) 0.0282(17) -0.0033(13) -0.0004(14) -0.0047(13)
C20 0.0246(18) 0.0174(14) 0.0231(16) -0.0022(12) -0.0009(13) 0.0024(13)
C21 0.0188(16) 0.0144(13) 0.0178(15) 0.0005(11) -0.0025(12) 0.0006(12)
C22 0.0176(16) 0.0166(14) 0.0219(16) -0.0020(12) 0.0003(12) 0.0035(12)
C23 0.0184(16) 0.0186(14) 0.0165(15) 0.0019(11) -0.0004(12) 0.0028(12)
C24 0.0183(16) 0.0146(13) 0.0188(15) 0.0013(11) -0.0051(12) -0.0018(12)
C25 0.027(2) 0.038(2) 0.035(2) -0.0024(16) 0.0055(16) 0.0010(16)
C26 0.0194(16) 0.0226(16) 0.0226(16) 0.0007(12) -0.0003(13) -0.0021(13)
C27 0.045(3) 0.067(3) 0.037(2) 0.003(2) 0.0005(19) 0.014(2)
C28 0.045(2) 0.0211(16) 0.0238(17) 0.0032(13) 0.0029(15) 0.0020(16)
C29 0.095(4) 0.039(2) 0.042(2) -0.0105(19) 0.012(2) -0.009(2)
C30 0.030(3) 0.067(3) 0.128(5) 0.011(3) -0.005(3) 0.011(2)
C31 0.029(2) 0.0277(17) 0.037(2) -0.0066(15) -0.0012(16) 0.0056(15)
C32 0.058(3) 0.036(2) 0.048(2) 0.0123(18) 0.003(2) 0.009(2)
C33 0.044(3) 0.206(7) 0.043(3) 0.009(4) -0.010(2) 0.004(4)
C34 0.029(2) 0.048(2) 0.037(2) 0.0025(17) -0.0047(17) -0.0030(18)
C35 0.045(3) 0.079(3) 0.061(3) -0.017(3) -0.002(2) 0.016(2)

loop_
_atom_type_symbol
_atom_type_description
_atom_type_scat_dispersion_real
_atom_type_scat_dispersion_imag
_atom_type_scat_source
C C 0.0033 0.0016 'International Tables Vol C Tables 4.2.6.8 and 6.1.1.4'
H H 0.0000 0.0000 'International Tables Vol C Tables 4.2.6.8 and 6.1.1.4'
Cl Cl 0.1484 0.1585 'International Tables Vol C Tables 4.2.6.8 and 6.1.1.4'
Fe Fe 0.3463 0.8444 'International Tables Vol C Tables 4.2.6.8 and 6.1.1.4'
N N 0.0061 0.0033 'International Tables Vol C Tables 4.2.6.8 and 6.1.1.4'
O O 0.0106 0.0060 'International Tables Vol C Tables 4.2.6.8 and 6.1.1.4'

loop_
_geom_angle_atom_site_label_1
_geom_angle_atom_site_label_2
_geom_angle_atom_site_label_3
_geom_angle
N3 Fe1 N1 80.27(10)
N3 Fe1 N5 80.34(10)
N3 Fe1 N6 103.47(10)
N3 Fe1 N10 96.06(10)
N5 Fe1 N1 160.48(10)
N5 Fe1 N6 93.90(10)
N5 Fe1 N10 89.73(10)
N6 Fe1 N1 88.44(10)
N8 Fe1 N1 102.10(10)
N8 Fe1 N3 175.70(11)
N8 Fe1 N5 97.39(10)
N8 Fe1 N6 80.27(10)
N8 Fe1 N10 80.23(10)
N10 Fe1 N1 94.51(10)
N10 Fe1 N6 160.47(10)
O1 Cl1 O2 109.23(17)
O1 Cl1 O3 111.1(2)
O1 Cl1 O4 109.5(2)
O3 Cl1 O2 110.64(15)
O3 Cl1 O4 107.80(18)
O4 Cl1 O2 108.54(16)
O5 Cl2 O8 111.0(2)
O6 Cl2 O5 111.2(3)
O6 Cl2 O7 110.8(3)
O6 Cl2 O8 108.04(19)
O7 Cl2 O5 106.7(3)
O7 Cl2 O8 109.1(2)
N2 N1 Fe1 112.01(17)
C1 N1 Fe1 142.3(2)
C1 N1 N2 105.2(2)
N1 N2 C4 116.5(2)
C3 N2 N1 110.8(2)
C3 N2 C4 132.6(2)
C4 N3 Fe1 120.3(2)
C8 N3 Fe1 119.67(19)
C8 N3 C4 119.7(2)
N5 N4 C8 116.6(2)
C9 N4 N5 111.0(2)
C9 N4 C8 132.4(2)
N4 N5 Fe1 111.90(17)
C11 N5 Fe1 142.3(2)
C11 N5 N4 105.3(2)
N7 N6 Fe1 111.81(17)
C14 N6 Fe1 142.7(2)
C14 N6 N7 105.1(2)
N6 N7 C17 117.0(2)
C16 N7 N6 111.0(2)
C16 N7 C17 132.1(2)
C17 N8 Fe1 120.45(19)
C21 N8 Fe1 119.9(2)
C21 N8 C17 119.7(2)
N10 N9 C21 116.2(2)
C22 N9 N10 110.7(2)
C22 N9 C21 133.1(2)
N9 N10 Fe1 111.75(17)
C24 N10 Fe1 142.0(2)
C24 N10 N9 105.4(2)
N1 C1 C2 111.0(3)
C1 C2 C12 125.5(3)
C3 C2 C1 105.9(3)
C3 C2 C12 128.6(3)
N2 C3 C2 107.0(3)
N3 C4 N2 110.7(2)
N3 C4 C5 122.4(3)
C5 C4 N2 126.9(3)
C4 C5 C6 116.8(3)
C7 C6 C5 121.7(3)
C8 C7 C6 116.9(3)
N3 C8 N4 110.8(2)
N3 C8 C7 122.5(3)
C7 C8 N4 126.7(3)
N4 C9 C10 106.8(3)
C9 C10 C11 106.4(3)
C9 C10 C13 123.4(3)
C11 C10 C13 130.1(3)
N5 C11 C10 110.5(3)
O9 C12 C2 113.1(3)
O10 C12 O9 123.8(3)
O10 C12 C2 123.1(3)
O11 C13 C10 113.9(3)
O12 C13 O11 123.9(3)
O12 C13 C10 122.2(3)
N6 C14 C15 111.0(3)
C14 C15 C25 129.8(3)
C16 C15 C14 105.7(3)
C16 C15 C25 124.5(3)
N7 C16 C15 107.3(3)
N8 C17 N7 110.2(2)
N8 C17 C18 122.5(3)
C18 C17 N7 127.3(3)
C17 C18 C19 116.7(3)
C20 C19 C18 121.9(3)
C19 C20 C21 116.8(3)
N8 C21 N9 111.0(2)
N8 C21 C20 122.5(3)
C20 C21 N9 126.6(3)
N9 C22 C23 107.6(2)
C22 C23 C24 105.5(3)
C22 C23 C26 125.8(3)
C24 C23 C26 128.7(3)
N10 C24 C23 110.8(2)
O13 C25 C15 111.5(3)
O14 C25 O13 124.9(3)
O14 C25 C15 123.6(3)
O15 C26 C23 112.5(3)
O16 C26 O15 124.2(3)
O16 C26 C23 123.4(3)
O17 C28 C27 121.6(3)
O17 C28 C29 121.4(4)
C27 C28 C29 117.0(4)
O18 C31 C30 121.0(3)
O18 C31 C32 122.1(3)
C32 C31 C30 117.0(4)
O19 C34 C33 119.8(4)
O19 C34 C35 121.8(4)
C33 C34 C35 118.3(4)
O20 C37 C36 119.6(12)
O20 C37 C38 117.9(15)
C38 C37 C36 122.5(16)

loop_
_geom_bond_atom_site_label_1
_geom_bond_atom_site_label_2
_geom_bond_distance
Fe1 N1 1.977(2)
Fe1 N3 1.904(2)
Fe1 N5 1.967(2)
Fe1 N6 1.974(3)
Fe1 N8 1.898(2)
Fe1 N10 1.968(2)
Cl1 O1 1.414(3)
Cl1 O2 1.436(2)
Cl1 O3 1.424(3)
Cl1 O4 1.432(3)
Cl2 O5 1.399(3)
Cl2 O6 1.385(3)
Cl2 O7 1.386(3)
Cl2 O8 1.426(2)
O9 C12 1.329(4)
O10 C12 1.208(4)
O11 C13 1.332(4)
O12 C13 1.204(4)
O13 C25 1.331(4)
O14 C25 1.202(4)
O15 C26 1.331(3)
O16 C26 1.203(4)
O17 C28 1.211(4)
O18 C31 1.226(4)
O19 C34 1.233(4)
O20 C37 1.241(13)
N1 N2 1.397(3)
N1 C1 1.309(4)
N2 C3 1.345(4)
N2 C4 1.404(4)
N3 C4 1.337(4)
N3 C8 1.336(4)
N4 N5 1.389(3)
N4 C8 1.401(3)
N4 C9 1.350(4)
N5 C11 1.322(4)
N6 N7 1.386(3)
N6 C14 1.318(4)
N7 C16 1.350(4)
N7 C17 1.405(4)
N8 C17 1.338(4)
N8 C21 1.335(4)
N9 N10 1.392(3)
N9 C21 1.395(4)
N9 C22 1.345(4)
N10 C24 1.312(4)
C1 C2 1.411(4)
C2 C3 1.367(4)
C2 C12 1.467(4)
C4 C5 1.376(4)
C5 C6 1.390(4)
C6 C7 1.385(4)
C7 C8 1.374(4)
C9 C10 1.367(4)
C10 C11 1.407(4)
C10 C13 1.471(4)
C14 C15 1.412(4)
C15 C16 1.365(4)
C15 C25 1.469(4)
C17 C18 1.377(4)
C18 C19 1.393(4)
C19 C20 1.376(4)
C20 C21 1.385(4)
C22 C23 1.365(4)
C23 C24 1.419(4)
C23 C26 1.468(4)
C27 C28 1.486(5)
C28 C29 1.487(5)
C30 C31 1.482(5)
C31 C32 1.479(5)
C33 C34 1.470(6)
C34 C35 1.478(5)
C36 C37 1.530(19)
C37 C38 1.501(15)
